data_8102642
loop_
_publ_author_name
'Man-Sheng Chen'
'Yi-Fang Deng'
'Chun-Hua Zhang'
'Dai-Zhi Kuang'

_publ_section_title
;
 Crystal structure of
 (bis(4-((1H-imidazol-1-yl)methyl)benzoato)zinc(II), Zn(C11H14N2O2)2
;
_journal_issue 1
_journal_name_full 'Zeitschrift f\"ur Kristallographie - New Crystal Structures'
_journal_page_first 151
_journal_volume 225
_journal_year 2010
_chemical_formula_sum 'C22 H18 N4 O4 Zn'
_chemical_formula_weight 467.77
_space_group_IT_number 9
_symmetry_cell_setting monoclinic
_symmetry_space_group_name_Hall 'C -2yc'
_symmetry_space_group_name_H-M 'C 1 c 1'
_atom_sites_solution_hydrogens geom
_atom_sites_solution_primary direct
_atom_sites_solution_secondary difmap
_audit_creation_method SHELXL-97
_cell_angle_alpha 90.00
_cell_angle_beta 96.635(3)
_cell_angle_gamma 90.00
_cell_formula_units_Z 4
_cell_length_a 13.471(2)
_cell_length_b 17.738(3)
_cell_length_c 8.5993(15)
_cell_measurement_reflns_used 1601
_cell_measurement_temperature 293(2)
_cell_measurement_theta_max 21.50
_cell_measurement_theta_min 2.30
_cell_volume 2041.0(6)
_computing_structure_refinement 'SHELXL-97 (Sheldrick, 1997)'
_computing_structure_solution 'SHELXS-97 (Sheldrick, 1990)'
_diffrn_ambient_temperature 293(2)
_diffrn_measured_fraction_theta_full 0.994
_diffrn_measured_fraction_theta_max 0.994
_diffrn_radiation_monochromator graphite
_diffrn_radiation_source 'fine-focus sealed tube'
_diffrn_radiation_type MoK\a
_diffrn_radiation_wavelength 0.71073
_diffrn_reflns_av_R_equivalents 0.0463
_diffrn_reflns_av_sigmaI/netI 0.0670
_diffrn_reflns_limit_h_max 16
_diffrn_reflns_limit_h_min -15
_diffrn_reflns_limit_k_max 21
_diffrn_reflns_limit_k_min -20
_diffrn_reflns_limit_l_max 10
_diffrn_reflns_limit_l_min -9
_diffrn_reflns_number 5232
_diffrn_reflns_theta_full 25.49
_diffrn_reflns_theta_max 25.49
_diffrn_reflns_theta_min 1.91
_exptl_absorpt_coefficient_mu 1.241
_exptl_absorpt_correction_T_max 0.8859
_exptl_absorpt_correction_T_min 0.7894
_exptl_absorpt_correction_type multi-scan
_exptl_absorpt_process_details 'SADABS; Bruker, 2000'
_exptl_crystal_colour colorless
_exptl_crystal_density_diffrn 1.522
_exptl_crystal_density_method 'not measured'
_exptl_crystal_description plate
_exptl_crystal_F_000 960
_exptl_crystal_size_max 0.20
_exptl_crystal_size_mid 0.16
_exptl_crystal_size_min 0.10
_refine_diff_density_max 0.693
_refine_diff_density_min -0.288
_refine_diff_density_rms 0.056
_refine_ls_abs_structure_details 'Flack H D (1983), Acta Cryst. A39, 876-881'
_refine_ls_abs_structure_Flack 0.000(15)
_refine_ls_extinction_method none
_refine_ls_goodness_of_fit_ref 0.985
_refine_ls_hydrogen_treatment constr
_refine_ls_matrix_type full
_refine_ls_number_parameters 274
_refine_ls_number_reflns 2912
_refine_ls_number_restraints 2
_refine_ls_restrained_S_all 0.984
_refine_ls_R_factor_all 0.0520
_refine_ls_R_factor_gt 0.0436
_refine_ls_shift/su_max 0.000
_refine_ls_shift/su_mean 0.000
_refine_ls_structure_factor_coef Fsqd
_refine_ls_weighting_details 'calc w=1/[\s^2^(Fo^2^)+(0.0231P)^2^+0.0000P] where P=(Fo^2^+2Fc^2^)/3'
_refine_ls_weighting_scheme calc
_refine_ls_wR_factor_gt 0.0720
_refine_ls_wR_factor_ref 0.0743
_reflns_number_gt 2446
_reflns_number_total 2912
_reflns_threshold_expression >2sigma(I)
_cod_data_source_file 1267-2887.cff
_cod_data_source_block a
_cod_depositor_comments
;
The following automatic conversions were performed:
'_symmetry_cell_setting' value 'Monoclinic' changed to 'monoclinic'
according to '/home/saulius/struct/CIF-dictionaries/cif_core.dic'
dictionary named 'cif_core.dic' version 2.4.1 from 2010-06-29.

Automatic conversion script
Id: cif_fix_enum 1555 2011-01-17 13:19:09Z saulius 
;
_cod_original_cell_volume 2041.1(6)
_cod_original_sg_symbol_H-M Cc
_cod_database_code 8102642

loop_
_symmetry_equiv_pos_as_xyz
'x, y, z'
'x, -y, z+1/2'
'x+1/2, y+1/2, z'
'x+1/2, -y+1/2, z+1/2'

loop_
_atom_site_label
_atom_site_type_symbol
_atom_site_fract_x
_atom_site_fract_y
_atom_site_fract_z
_atom_site_U_iso_or_equiv
_atom_site_adp_type
_atom_site_occupancy
_atom_site_symmetry_multiplicity
_atom_site_calc_flag
_atom_site_refinement_flags
_atom_site_disorder_assembly
_atom_site_disorder_group
Zn1 Zn -0.15433(5) 0.19646(3) 0.93458(7) 0.04235(16) Uani 1 1 d . . .
C1 C 0.2250(4) 0.6035(3) 0.6964(6) 0.0418(13) Uani 1 1 d . . .
H1 H 0.2698 0.5637 0.7126 0.050 Uiso 1 1 calc R . .
C2 C 0.1522(4) 0.7076(3) 0.7186(7) 0.0540(15) Uani 1 1 d . . .
H2 H 0.1369 0.7554 0.7531 0.065 Uiso 1 1 calc R . .
C3 C 0.0987(4) 0.6701(3) 0.6026(8) 0.0598(17) Uani 1 1 d . . .
H3 H 0.0402 0.6860 0.5436 0.072 Uiso 1 1 calc R . .
C4 C 0.1184(4) 0.5413(3) 0.4809(6) 0.0504(14) Uani 1 1 d . . .
H4A H 0.1779 0.5153 0.4558 0.060 Uiso 1 1 calc R . .
H4B H 0.0843 0.5615 0.3843 0.060 Uiso 1 1 calc R . .
C5 C 0.0503(5) 0.4852(3) 0.5497(7) 0.0405(15) Uani 1 1 d . . .
C6 C -0.0372(4) 0.5067(3) 0.6026(7) 0.0540(16) Uani 1 1 d . . .
H6 H -0.0582 0.5566 0.5919 0.065 Uiso 1 1 calc R . .
C7 C -0.0943(4) 0.4551(3) 0.6714(6) 0.0531(15) Uani 1 1 d . . .
H7 H -0.1544 0.4705 0.7048 0.064 Uiso 1 1 calc R . .
C8 C -0.0649(4) 0.3815(3) 0.6921(6) 0.0429(13) Uani 1 1 d . . .
C9 C 0.0204(4) 0.3589(3) 0.6330(7) 0.0568(16) Uani 1 1 d . . .
H9 H 0.0395 0.3085 0.6392 0.068 Uiso 1 1 calc R . .
C10 C 0.0791(5) 0.4113(4) 0.5633(8) 0.058(2) Uani 1 1 d . . .
H10 H 0.1379 0.3959 0.5260 0.070 Uiso 1 1 calc R . .
C11 C -0.1228(4) 0.3286(3) 0.7795(6) 0.0436(13) Uani 1 1 d . . .
C12 C 0.2864(5) -0.2595(3) 1.3874(7) 0.0693(18) Uani 1 1 d . . .
H12 H 0.2893 -0.2717 1.4930 0.083 Uiso 1 1 calc R . .
N3 N 0.3031(3) -0.2641(2) 1.1343(6) 0.0490(12) Uani 1 1 d . . .
C14 C 0.2572(4) -0.2036(3) 1.1647(7) 0.0550(15) Uani 1 1 d . . .
H14 H 0.2351 -0.1678 1.0896 0.066 Uiso 1 1 calc R . .
C15 C 0.1965(5) -0.1387(3) 1.4004(7) 0.076 Uani 1 1 d . . .
H15A H 0.2479 -0.1088 1.4603 0.091 Uiso 1 1 calc R . .
H15B H 0.1565 -0.1621 1.4738 0.091 Uiso 1 1 calc R . .
C16 C 0.1311(5) -0.0873(4) 1.2942(8) 0.0510(18) Uani 1 1 d . . .
C17 C 0.1483(5) -0.0099(4) 1.2976(8) 0.058(2) Uani 1 1 d . . .
H17 H 0.2040 0.0092 1.3588 0.070 Uiso 1 1 calc R . .
C18 C 0.0850(5) 0.0378(3) 1.2133(7) 0.0542(15) Uani 1 1 d . . .
H18 H 0.0978 0.0893 1.2168 0.065 Uiso 1 1 calc R . .
C19 C 0.0026(4) 0.0112(3) 1.1234(7) 0.0502(14) Uani 1 1 d . . .
C20 C -0.0138(4) -0.0657(4) 1.1187(8) 0.0609(16) Uani 1 1 d . . .
H20 H -0.0695 -0.0849 1.0573 0.073 Uiso 1 1 calc R . .
C21 C 0.0508(5) -0.1139(3) 1.2031(7) 0.0606(17) Uani 1 1 d . . .
H21 H 0.0391 -0.1655 1.1976 0.073 Uiso 1 1 calc R . .
C22 C -0.0748(5) 0.0621(4) 1.0361(8) 0.0656(18) Uani 1 1 d . . .
N1 N 0.2320(3) 0.6659(2) 0.7787(5) 0.0441(12) Uani 1 1 d . . .
N2 N 0.1477(3) 0.6036(2) 0.5888(5) 0.0441(11) Uani 1 1 d . . .
C13 C 0.3228(5) -0.2994(3) 1.2767(7) 0.076(2) Uani 1 1 d . . .
H13 H 0.3568 -0.3448 1.2931 0.091 Uiso 1 1 calc R . .
N4 N 0.2443(3) -0.1975(2) 1.3164(5) 0.0539(12) Uani 1 1 d . . .
O1 O -0.2035(3) 0.3467(2) 0.8182(5) 0.0656(11) Uani 1 1 d . . .
O2 O -0.0788(3) 0.2664(2) 0.8168(4) 0.0499(10) Uani 1 1 d . . .
O3 O -0.1567(5) 0.0370(3) 0.9882(6) 0.115(2) Uani 1 1 d . . .
O4 O -0.0471(3) 0.1288(3) 1.0257(5) 0.0810(15) Uani 1 1 d . . .

loop_
_atom_site_aniso_label
_atom_site_aniso_U_11
_atom_site_aniso_U_22
_atom_site_aniso_U_33
_atom_site_aniso_U_23
_atom_site_aniso_U_13
_atom_site_aniso_U_12
Zn1 0.0449(3) 0.0385(3) 0.0429(3) 0.0039(4) 0.0020(2) 0.0008(4)
C1 0.036(3) 0.042(3) 0.047(4) 0.008(3) 0.004(3) -0.004(2)
C2 0.050(3) 0.051(3) 0.060(4) 0.004(3) -0.002(3) 0.007(3)
C3 0.054(4) 0.051(4) 0.070(4) 0.011(3) -0.014(3) 0.007(3)
C4 0.052(3) 0.060(4) 0.038(4) 0.003(3) -0.001(3) -0.007(3)
C5 0.046(4) 0.037(4) 0.037(3) -0.006(3) -0.001(3) -0.011(3)
C6 0.051(4) 0.044(3) 0.065(4) 0.009(3) -0.001(3) 0.006(3)
C7 0.040(3) 0.054(4) 0.064(4) 0.008(3) 0.006(3) 0.001(3)
C8 0.044(3) 0.044(3) 0.038(3) -0.003(3) -0.006(3) -0.002(3)
C9 0.079(5) 0.037(3) 0.056(4) -0.002(3) 0.017(4) 0.000(3)
C10 0.067(5) 0.056(5) 0.056(5) -0.013(4) 0.023(4) -0.007(3)
C11 0.047(3) 0.045(3) 0.037(3) 0.002(3) -0.004(3) -0.004(3)
C12 0.103(5) 0.059(4) 0.046(4) 0.014(3) 0.011(4) 0.037(3)
N3 0.055(3) 0.045(3) 0.047(3) 0.001(2) 0.006(2) 0.015(2)
C14 0.071(4) 0.057(4) 0.036(4) 0.010(3) 0.002(3) 0.018(3)
C15 0.093(4) 0.072(4) 0.064(4) 0.001(3) 0.016(3) 0.056(3)
C16 0.062(4) 0.052(5) 0.041(4) 0.000(3) 0.013(3) 0.014(3)
C17 0.055(5) 0.073(5) 0.045(4) -0.007(4) 0.000(4) -0.001(4)
C18 0.073(4) 0.039(3) 0.054(4) 0.006(3) 0.024(4) -0.003(3)
C19 0.052(4) 0.056(4) 0.045(4) 0.009(3) 0.015(3) 0.014(3)
C20 0.043(3) 0.073(5) 0.067(4) -0.013(4) 0.007(3) -0.009(3)
C21 0.074(5) 0.041(4) 0.067(5) 0.001(3) 0.008(4) -0.003(3)
C22 0.070(5) 0.079(5) 0.051(4) 0.012(4) 0.024(4) 0.016(4)
N1 0.051(3) 0.035(3) 0.045(3) 0.006(2) 0.002(2) -0.006(2)
N2 0.046(3) 0.044(3) 0.040(3) 0.005(2) -0.002(2) -0.006(2)
C13 0.110(5) 0.062(4) 0.056(4) 0.014(4) 0.011(4) 0.043(4)
N4 0.067(3) 0.051(3) 0.043(3) 0.002(2) 0.004(2) 0.026(2)
O1 0.057(3) 0.053(3) 0.089(3) 0.016(2) 0.020(2) 0.001(2)
O2 0.051(2) 0.043(2) 0.055(3) 0.009(2) 0.0018(19) -0.0054(19)
O3 0.065(3) 0.156(5) 0.117(6) 0.042(4) -0.018(4) 0.024(4)
O4 0.104(4) 0.073(4) 0.072(3) 0.035(3) 0.039(3) 0.042(3)

loop_
_atom_type_symbol
_atom_type_description
_atom_type_scat_dispersion_real
_atom_type_scat_dispersion_imag
_atom_type_scat_source
C C 0.0033 0.0016 'International Tables Vol C Tables 4.2.6.8 and 6.1.1.4'
H H 0.0000 0.0000 'International Tables Vol C Tables 4.2.6.8 and 6.1.1.4'
N N 0.0061 0.0033 'International Tables Vol C Tables 4.2.6.8 and 6.1.1.4'
O O 0.0106 0.0060 'International Tables Vol C Tables 4.2.6.8 and 6.1.1.4'
Zn Zn 0.2839 1.4301 'International Tables Vol C Tables 4.2.6.8 and 6.1.1.4'

loop_
_geom_angle_atom_site_label_1
_geom_angle_atom_site_label_2
_geom_angle_atom_site_label_3
_geom_angle
_geom_angle_site_symmetry_1
_geom_angle_site_symmetry_3
_geom_angle_publ_flag
O2 Zn1 O4 100.99(18) . . ?
O2 Zn1 N1 103.26(17) . 3_445 ?
O4 Zn1 N1 125.1(2) . 3_445 ?
O2 Zn1 N3 116.10(18) . 3_455 ?
O4 Zn1 N3 98.15(18) . 3_455 ?
N1 Zn1 N3 113.50(19) 3_445 3_455 ?
N1 C1 N2 112.4(5) . . ?
N1 C1 H1 123.8 . . ?
N2 C1 H1 123.8 . . ?
C3 C2 N1 110.4(5) . . ?
C3 C2 H2 124.8 . . ?
N1 C2 H2 124.8 . . ?
C2 C3 N2 105.6(5) . . ?
C2 C3 H3 127.2 . . ?
N2 C3 H3 127.2 . . ?
N2 C4 C5 112.2(4) . . ?
N2 C4 H4A 109.2 . . ?
C5 C4 H4A 109.2 . . ?
N2 C4 H4B 109.2 . . ?
C5 C4 H4B 109.2 . . ?
H4A C4 H4B 107.9 . . ?
C6 C5 C10 119.1(6) . . ?
C6 C5 C4 122.0(5) . . ?
C10 C5 C4 118.9(6) . . ?
C5 C6 C7 120.3(5) . . ?
C5 C6 H6 119.8 . . ?
C7 C6 H6 119.8 . . ?
C8 C7 C6 121.5(5) . . ?
C8 C7 H7 119.2 . . ?
C6 C7 H7 119.2 . . ?
C9 C8 C7 118.3(5) . . ?
C9 C8 C11 121.2(5) . . ?
C7 C8 C11 120.5(5) . . ?
C8 C9 C10 120.3(6) . . ?
C8 C9 H9 119.9 . . ?
C10 C9 H9 119.9 . . ?
C5 C10 C9 120.3(7) . . ?
C5 C10 H10 119.8 . . ?
C9 C10 H10 119.8 . . ?
O1 C11 O2 124.3(5) . . ?
O1 C11 C8 120.8(5) . . ?
O2 C11 C8 114.8(5) . . ?
C13 C12 N4 106.3(5) . . ?
C13 C12 H12 126.8 . . ?
N4 C12 H12 126.8 . . ?
C14 N3 C13 104.4(5) . . ?
C14 N3 Zn1 131.5(4) . 3_545 ?
C13 N3 Zn1 124.1(4) . 3_545 ?
N3 C14 N4 112.7(5) . . ?
N3 C14 H14 123.6 . . ?
N4 C14 H14 123.6 . . ?
N4 C15 C16 113.2(5) . . ?
N4 C15 H15A 108.9 . . ?
C16 C15 H15A 108.9 . . ?
N4 C15 H15B 108.9 . . ?
C16 C15 H15B 108.9 . . ?
H15A C15 H15B 107.8 . . ?
C21 C16 C17 118.5(6) . . ?
C21 C16 C15 121.2(6) . . ?
C17 C16 C15 120.1(6) . . ?
C18 C17 C16 120.9(7) . . ?
C18 C17 H17 119.6 . . ?
C16 C17 H17 119.6 . . ?
C17 C18 C19 120.7(6) . . ?
C17 C18 H18 119.7 . . ?
C19 C18 H18 119.7 . . ?
C18 C19 C20 118.4(5) . . ?
C18 C19 C22 123.0(6) . . ?
C20 C19 C22 118.5(6) . . ?
C21 C20 C19 120.7(6) . . ?
C21 C20 H20 119.6 . . ?
C19 C20 H20 119.6 . . ?
C16 C21 C20 120.7(6) . . ?
C16 C21 H21 119.6 . . ?
C20 C21 H21 119.6 . . ?
O3 C22 O4 126.2(7) . . ?
O3 C22 C19 119.7(7) . . ?
O4 C22 C19 114.1(6) . . ?
C1 N1 C2 104.5(5) . . ?
C1 N1 Zn1 126.5(4) . 3 ?
C2 N1 Zn1 128.5(4) . 3 ?
C1 N2 C3 107.1(4) . . ?
C1 N2 C4 125.4(4) . . ?
C3 N2 C4 127.5(5) . . ?
C12 C13 N3 110.3(5) . . ?
C12 C13 H13 124.8 . . ?
N3 C13 H13 124.8 . . ?
C14 N4 C12 106.2(5) . . ?
C14 N4 C15 130.8(5) . . ?
C12 N4 C15 123.0(5) . . ?
C11 O2 Zn1 115.1(3) . . ?
C22 O4 Zn1 113.2(5) . . ?

loop_
_geom_bond_atom_site_label_1
_geom_bond_atom_site_label_2
_geom_bond_distance
_geom_bond_site_symmetry_2
_geom_bond_publ_flag
Zn1 O2 1.960(4) . ?
Zn1 O4 1.970(4) . ?
Zn1 N1 1.991(4) 3_445 ?
Zn1 N3 1.999(5) 3_455 ?
C1 N1 1.311(6) . ?
C1 N2 1.310(6) . ?
C1 H1 0.9300 . ?
C2 C3 1.339(7) . ?
C2 N1 1.356(6) . ?
C2 H2 0.9300 . ?
C3 N2 1.364(6) . ?
C3 H3 0.9300 . ?
C4 N2 1.469(6) . ?
C4 C5 1.519(8) . ?
C4 H4A 0.9700 . ?
C4 H4B 0.9700 . ?
C5 C6 1.367(8) . ?
C5 C10 1.367(8) . ?
C6 C7 1.374(7) . ?
C6 H6 0.9300 . ?
C7 C8 1.371(6) . ?
C7 H7 0.9300 . ?
C8 C9 1.369(7) . ?
C8 C11 1.480(7) . ?
C9 C10 1.399(8) . ?
C9 H9 0.9300 . ?
C10 H10 0.9300 . ?
C11 O1 1.216(6) . ?
C11 O2 1.275(6) . ?
C12 C13 1.325(7) . ?
C12 N4 1.350(6) . ?
C12 H12 0.9300 . ?
N3 C14 1.280(6) . ?
N3 C13 1.374(7) . ?
N3 Zn1 1.999(5) 3_545 ?
C14 N4 1.340(7) . ?
C14 H14 0.9300 . ?
C15 N4 1.461(6) . ?
C15 C16 1.501(8) . ?
C15 H15A 0.9700 . ?
C15 H15B 0.9700 . ?
C16 C21 1.345(8) . ?
C16 C17 1.392(9) . ?
C17 C18 1.351(8) . ?
C17 H17 0.9300 . ?
C18 C19 1.362(7) . ?
C18 H18 0.9300 . ?
C19 C20 1.382(8) . ?
C19 C22 1.512(8) . ?
C20 C21 1.367(7) . ?
C20 H20 0.9300 . ?
C21 H21 0.9300 . ?
C22 O3 1.217(8) . ?
C22 O4 1.246(8) . ?
N1 Zn1 1.991(4) 3 ?
C13 H13 0.9300 . ?
